data_4516675
loop_
_publ_author_name
'Lichtenberg, Crispin'
'Adelhardt, Mario'
'Gianetti, Thomas L.'
'Meyer, Karsten'
'de Bruin, Bas'
'Gr\"utzmacher, Hansj\"org'

_publ_section_title
;
 Low-Valent Iron Mono-Diazadiene Compounds: Electronic Structure and
 Catalytic Application
;
_journal_issue 10
_journal_name_full 'ACS Catalysis'
_journal_page_first 6230
_journal_paper_doi 10.1021/acscatal.5b01416
_journal_volume 5
_journal_year 2015
_chemical_formula_moiety 'C35 H33 Fe N2 O3 P'
_chemical_formula_sum 'C35 H33 Fe N2 O3 P'
_chemical_formula_weight 616.45
_space_group_crystal_system monoclinic
_space_group_IT_number 14
_space_group_name_Hall '-P 2ybc'
_space_group_name_H-M_alt 'P 1 21/c 1'
_atom_sites_solution_hydrogens geom
_atom_sites_solution_primary direct
_audit_creation_date 2015-04-16
_audit_creation_method
;
Olex2 1.2
(compiled 2015.01.26 svn.r3150 for OlexSys, GUI svn.r4998)
;
_cell_angle_alpha 90
_cell_angle_beta 112.094(2)
_cell_angle_gamma 90
_cell_formula_units_Z 4
_cell_length_a 14.1400(9)
_cell_length_b 13.3999(9)
_cell_length_c 16.5218(10)
_cell_measurement_reflns_used 9823
_cell_measurement_temperature 100.0
_cell_measurement_theta_max 31.10
_cell_measurement_theta_min 2.84
_cell_volume 2900.6(3)
_computing_cell_refinement 'SAINT v8.34A (Bruker, 2013)'
_computing_data_reduction 'SAINT v8.34A (Bruker, 2013)'
_computing_molecular_graphics 'Olex2 (Dolomanov et al., 2009)'
_computing_publication_material 'Olex2 (Dolomanov et al., 2009)'
_computing_structure_refinement 'ShelXL (Sheldrick, 2008)'
_computing_structure_solution 'XS (Sheldrick, 2008)'
_diffrn_ambient_temperature 100.0
_diffrn_measured_fraction_theta_full 0.999
_diffrn_measured_fraction_theta_max 0.899
_diffrn_measurement_device_type 'Bruker APEX-II CCD'
_diffrn_measurement_method '\f and \w scans'
_diffrn_radiation_type MoK\a
_diffrn_radiation_wavelength 0.71073
_diffrn_reflns_av_R_equivalents 0.0287
_diffrn_reflns_av_unetI/netI 0.0297
_diffrn_reflns_Laue_measured_fraction_full 0.999
_diffrn_reflns_Laue_measured_fraction_max 0.899
_diffrn_reflns_limit_h_max 20
_diffrn_reflns_limit_h_min -19
_diffrn_reflns_limit_k_max 19
_diffrn_reflns_limit_k_min -17
_diffrn_reflns_limit_l_max 21
_diffrn_reflns_limit_l_min -24
_diffrn_reflns_number 50454
_diffrn_reflns_point_group_measured_fraction_full 0.999
_diffrn_reflns_point_group_measured_fraction_max 0.899
_diffrn_reflns_theta_full 26.000
_diffrn_reflns_theta_max 31.529
_diffrn_reflns_theta_min 2.223
_diffrn_standards_number 0
_exptl_absorpt_coefficient_mu 0.615
_exptl_absorpt_correction_T_max 0.7462
_exptl_absorpt_correction_T_min 0.6954
_exptl_absorpt_correction_type empirical
_exptl_absorpt_process_details
;
SADABS-2012/1 (Bruker,2012) was used for absorption correction.
wR2(int) was 0.0464 before and 0.0430 after correction.
The Ratio of minimum to maximum transmission is 0.9319.
The \l/2 correction factor is 0.0015.
;
_exptl_crystal_colour red
_exptl_crystal_colour_primary red
_exptl_crystal_density_diffrn 1.412
_exptl_crystal_description block
_exptl_crystal_F_000 1288
_exptl_crystal_size_max 0.36
_exptl_crystal_size_mid 0.15
_exptl_crystal_size_min 0.05
_refine_diff_density_max 0.730
_refine_diff_density_min -0.278
_refine_diff_density_rms 0.075
_refine_ls_extinction_method none
_refine_ls_goodness_of_fit_ref 1.026
_refine_ls_hydrogen_treatment constr
_refine_ls_matrix_type full
_refine_ls_number_parameters 382
_refine_ls_number_reflns 8707
_refine_ls_number_restraints 0
_refine_ls_restrained_S_all 1.026
_refine_ls_R_factor_all 0.0564
_refine_ls_R_factor_gt 0.0387
_refine_ls_shift/su_max 0.001
_refine_ls_shift/su_mean 0.000
_refine_ls_structure_factor_coef Fsqd
_refine_ls_weighting_details 'w=1/[\s^2^(Fo^2^)+(0.1000P)^2^] where P=(Fo^2^+2Fc^2^)/3'
_refine_ls_weighting_scheme calc
_refine_ls_wR_factor_gt 0.1220
_refine_ls_wR_factor_ref 0.1352
_reflns_Friedel_coverage 0.000
_reflns_number_gt 7023
_reflns_number_total 8707
_reflns_threshold_expression 'I > 2\s(I)'
_cod_data_source_file cs5b01416_si_008.cif
_cod_data_source_block Compound4d
_cod_database_code 4516675
_shelx_space_group_comment
;
The symmetry employed for this shelxl refinement is uniquely defined
by the following loop, which should always be used as a source of
symmetry information in preference to the above space-group names.
They are only intended as comments.
;
_shelx_estimated_absorpt_t_max 0.970
_shelx_estimated_absorpt_t_min 0.809
_olex2_refinement_description
;
1. Fixed Uiso
 At 1.2 times of:
  All C(H) groups
 At 1.5 times of:
  All C(H,H,H) groups
2.a Ternary CH refined with riding coordinates:
 C19(H19), C16(H16), C1(H1), C4(H4), C20(H20), C5(H5)
2.b Aromatic/amide H refined with riding coordinates:
 C32(H32), C23(H23), C31(H31), C12(H12), C11(H11), C27(H27), C15(H15),
 C28(H28), C24(H24), C26(H26), C13(H13), C8(H8), C29(H29), C9(H9), C25(H25),
 C30(H30), C14(H14), C10(H10)
2.c Idealised Me refined as rotating group:
 C34(H34A,H34B,H34C), C35(H35A,H35B,H35C), C33(H33A,H33B,H33C)
;
_shelx_shelxl_version_number 2014/7
_olex2_submission_special_instructions 'No special instructions were received'

loop_
_space_group_symop_operation_xyz
'x, y, z'
'-x, y+1/2, -z+1/2'
'-x, -y, -z'
'x, -y-1/2, z-1/2'

loop_
_atom_site_label
_atom_site_type_symbol
_atom_site_fract_x
_atom_site_fract_y
_atom_site_fract_z
_atom_site_U_iso_or_equiv
_atom_site_adp_type
_atom_site_occupancy
_atom_site_site_symmetry_order
_atom_site_calc_flag
_atom_site_refinement_flags_posn
Fe1 Fe 0.24668(2) 0.27055(2) 0.26060(2) 0.01255(8) Uani 1 1 d .
P1 P 0.38347(3) 0.32509(3) 0.36716(3) 0.01507(10) Uani 1 1 d .
O1 O 0.43651(9) 0.24144(8) 0.44011(8) 0.0222(3) Uani 1 1 d .
O2 O 0.37482(8) 0.41655(8) 0.42755(7) 0.0174(2) Uani 1 1 d .
O3 O 0.47013(8) 0.36812(8) 0.33741(8) 0.0205(2) Uani 1 1 d .
N2 N 0.12504(9) 0.28881(9) 0.28065(8) 0.0134(2) Uani 1 1 d .
N1 N 0.24799(9) 0.15026(9) 0.32185(8) 0.0147(2) Uani 1 1 d .
C6 C 0.21522(11) 0.06781(11) 0.15955(10) 0.0181(3) Uani 1 1 d .
C19 C 0.24387(11) 0.42685(11) 0.23119(10) 0.0160(3) Uani 1 1 d .
H19 H 0.3111 0.4525 0.2332 0.019 Uiso 1 1 calc R
C16 C 0.05124(11) 0.37167(10) 0.24806(10) 0.0151(3) Uani 1 1 d .
H16 H -0.0067 0.3613 0.2679 0.018 Uiso 1 1 calc R
C21 C 0.07995(12) 0.36986(11) 0.10730(10) 0.0171(3) Uani 1 1 d .
C1 C 0.30601(11) 0.05830(11) 0.32046(10) 0.0170(3) Uani 1 1 d .
H1 H 0.3082 0.0137 0.3697 0.020 Uiso 1 1 calc R
C32 C 0.10369(12) 0.21881(11) 0.32888(10) 0.0159(3) Uani 1 1 d .
H32 H 0.0471 0.2225 0.3465 0.019 Uiso 1 1 calc R
C7 C 0.24672(11) 0.00767(12) 0.23460(10) 0.0183(3) Uani 1 1 d .
C18 C 0.19431(11) 0.49400(11) 0.27456(10) 0.0160(3) Uani 1 1 d .
C22 C 0.01056(11) 0.37393(10) 0.14977(10) 0.0164(3) Uani 1 1 d .
C4 C 0.34876(11) 0.20959(11) 0.20964(10) 0.0161(3) Uani 1 1 d .
H4 H 0.3733 0.2590 0.1765 0.019 Uiso 1 1 calc R
C20 C 0.19096(12) 0.36993(11) 0.15504(10) 0.0162(3) Uani 1 1 d .
H20 H 0.2293 0.3653 0.1152 0.019 Uiso 1 1 calc R
C23 C -0.09393(12) 0.38025(11) 0.10120(11) 0.0202(3) Uani 1 1 d .
H23 H -0.1403 0.3843 0.1304 0.024 Uiso 1 1 calc R
C3 C 0.43119(11) 0.14745(11) 0.27001(10) 0.0169(3) Uani 1 1 d .
C5 C 0.24744(11) 0.17310(11) 0.16088(10) 0.0163(3) Uani 1 1 d .
H5 H 0.2171 0.2048 0.1019 0.020 Uiso 1 1 calc R
C31 C 0.17280(12) 0.13992(11) 0.35074(10) 0.0164(3) Uani 1 1 d .
H31 H 0.1667 0.0837 0.3834 0.020 Uiso 1 1 calc R
C2 C 0.41311(11) 0.07604(11) 0.32484(10) 0.0171(3) Uani 1 1 d .
C12 C 0.53209(12) 0.16258(12) 0.27694(11) 0.0214(3) Uani 1 1 d .
H12 H 0.5461 0.2119 0.2417 0.026 Uiso 1 1 calc R
C11 C 0.15282(12) 0.02386(13) 0.08025(11) 0.0234(3) Uani 1 1 d .
H11 H 0.1276 0.0635 0.0289 0.028 Uiso 1 1 calc R
C27 C 0.24163(12) 0.58460(11) 0.30985(11) 0.0204(3) Uani 1 1 d .
H27 H 0.3058 0.6008 0.3072 0.024 Uiso 1 1 calc R
C15 C 0.49393(12) 0.01960(12) 0.38159(11) 0.0226(3) Uani 1 1 d .
H15 H 0.4808 -0.0296 0.4175 0.027 Uiso 1 1 calc R
C17 C 0.10203(11) 0.47022(10) 0.28281(10) 0.0157(3) Uani 1 1 d .
C28 C 0.19610(13) 0.65066(11) 0.34853(11) 0.0224(3) Uani 1 1 d .
H28 H 0.2289 0.7120 0.3715 0.027 Uiso 1 1 calc R
C24 C -0.13098(13) 0.38067(12) 0.01035(12) 0.0261(4) Uani 1 1 d .
H24 H -0.2023 0.3848 -0.0223 0.031 Uiso 1 1 calc R
C26 C 0.03994(13) 0.36894(11) 0.01550(11) 0.0209(3) Uani 1 1 d .
H26 H 0.0854 0.3640 -0.0145 0.025 Uiso 1 1 calc R
C13 C 0.61196(12) 0.10666(14) 0.33445(12) 0.0252(4) Uani 1 1 d .
H13 H 0.6798 0.1181 0.3382 0.030 Uiso 1 1 calc R
C8 C 0.22391(13) -0.09383(12) 0.22941(12) 0.0239(3) Uani 1 1 d .
H8 H 0.2491 -0.1342 0.2804 0.029 Uiso 1 1 calc R
C29 C 0.10298(13) 0.62806(12) 0.35408(11) 0.0229(3) Uani 1 1 d .
H29 H 0.0714 0.6740 0.3798 0.027 Uiso 1 1 calc R
C9 C 0.16418(15) -0.13621(13) 0.14959(14) 0.0320(4) Uani 1 1 d .
H9 H 0.1488 -0.2055 0.1458 0.038 Uiso 1 1 calc R
C34 C 0.30467(13) 0.40299(13) 0.47160(11) 0.0226(3) Uani 1 1 d .
H34A H 0.2499 0.3574 0.4376 0.034 Uiso 1 1 calc GR
H34B H 0.2753 0.4676 0.4773 0.034 Uiso 1 1 calc GR
H34C H 0.3412 0.3748 0.5298 0.034 Uiso 1 1 calc GR
C25 C -0.06355(14) 0.37506(12) -0.03230(11) 0.0256(4) Uani 1 1 d .
H25 H -0.0885 0.3754 -0.0943 0.031 Uiso 1 1 calc R
C30 C 0.05636(12) 0.53750(11) 0.32159(10) 0.0184(3) Uani 1 1 d .
H30 H -0.0070 0.5212 0.3258 0.022 Uiso 1 1 calc R
C14 C 0.59281(13) 0.03412(13) 0.38639(12) 0.0266(4) Uani 1 1 d .
H14 H 0.6471 -0.0052 0.4248 0.032 Uiso 1 1 calc R
C35 C 0.54854(13) 0.43890(15) 0.38196(13) 0.0312(4) Uani 1 1 d .
H35A H 0.5477 0.4931 0.3419 0.047 Uiso 1 1 calc GR
H35B H 0.6152 0.4057 0.4022 0.047 Uiso 1 1 calc GR
H35C H 0.5363 0.4662 0.4322 0.047 Uiso 1 1 calc GR
C10 C 0.12735(14) -0.07692(14) 0.07580(13) 0.0306(4) Uani 1 1 d .
H10 H 0.0844 -0.1051 0.0217 0.037 Uiso 1 1 calc R
C33 C 0.53170(17) 0.25857(15) 0.51146(14) 0.0390(5) Uani 1 1 d .
H33A H 0.5880 0.2508 0.4911 0.058 Uiso 1 1 calc GR
H33B H 0.5395 0.2102 0.5581 0.058 Uiso 1 1 calc GR
H33C H 0.5325 0.3264 0.5339 0.058 Uiso 1 1 calc GR

loop_
_atom_site_aniso_label
_atom_site_aniso_U_11
_atom_site_aniso_U_22
_atom_site_aniso_U_33
_atom_site_aniso_U_23
_atom_site_aniso_U_13
_atom_site_aniso_U_12
Fe1 0.01447(12) 0.01256(12) 0.01281(13) -0.00199(7) 0.00762(9) -0.00241(7)
P1 0.01711(19) 0.01470(18) 0.0146(2) -0.00311(14) 0.00726(15) -0.00312(13)
O1 0.0260(6) 0.0182(5) 0.0174(6) -0.0013(4) 0.0026(5) -0.0023(4)
O2 0.0206(5) 0.0181(5) 0.0167(5) -0.0059(4) 0.0105(4) -0.0042(4)
O3 0.0177(5) 0.0240(6) 0.0227(6) -0.0080(5) 0.0108(5) -0.0078(4)
N2 0.0141(6) 0.0133(5) 0.0136(6) -0.0016(5) 0.0062(5) -0.0012(4)
N1 0.0168(6) 0.0135(6) 0.0158(6) -0.0027(5) 0.0084(5) -0.0010(4)
C6 0.0162(7) 0.0196(7) 0.0223(8) -0.0078(6) 0.0117(6) -0.0028(6)
C19 0.0182(7) 0.0134(7) 0.0183(8) 0.0000(5) 0.0092(6) -0.0033(5)
C16 0.0159(7) 0.0142(6) 0.0172(7) 0.0001(5) 0.0084(6) 0.0005(5)
C21 0.0244(8) 0.0128(6) 0.0146(7) -0.0014(5) 0.0078(6) -0.0021(6)
C1 0.0211(7) 0.0129(6) 0.0191(8) -0.0005(6) 0.0101(6) -0.0003(5)
C32 0.0167(7) 0.0159(7) 0.0181(8) -0.0007(5) 0.0099(6) -0.0019(5)
C7 0.0182(7) 0.0175(7) 0.0237(8) -0.0052(6) 0.0131(6) -0.0021(5)
C18 0.0194(7) 0.0142(6) 0.0145(7) 0.0008(5) 0.0064(6) -0.0001(5)
C22 0.0192(7) 0.0113(6) 0.0175(7) -0.0002(5) 0.0057(6) -0.0010(5)
C4 0.0177(7) 0.0184(7) 0.0163(7) -0.0035(6) 0.0111(6) -0.0023(5)
C20 0.0209(7) 0.0167(7) 0.0145(7) 0.0011(5) 0.0109(6) -0.0006(5)
C23 0.0206(7) 0.0128(6) 0.0248(8) -0.0006(6) 0.0057(6) -0.0003(6)
C3 0.0175(7) 0.0185(7) 0.0165(7) -0.0069(6) 0.0086(6) -0.0012(5)
C5 0.0176(7) 0.0194(7) 0.0139(7) -0.0044(5) 0.0081(6) -0.0016(5)
C31 0.0203(7) 0.0155(7) 0.0158(7) 0.0002(5) 0.0096(6) -0.0030(5)
C2 0.0173(7) 0.0167(7) 0.0174(7) -0.0054(6) 0.0068(6) -0.0006(5)
C12 0.0201(7) 0.0266(8) 0.0206(8) -0.0051(6) 0.0111(6) -0.0033(6)
C11 0.0212(8) 0.0304(9) 0.0218(8) -0.0097(7) 0.0119(7) -0.0055(6)
C27 0.0241(8) 0.0162(7) 0.0210(8) 0.0005(6) 0.0088(6) -0.0026(6)
C15 0.0243(8) 0.0205(7) 0.0234(8) -0.0019(6) 0.0094(7) 0.0029(6)
C17 0.0194(7) 0.0141(6) 0.0136(7) 0.0004(5) 0.0063(6) 0.0007(5)
C28 0.0313(9) 0.0132(7) 0.0201(8) -0.0021(6) 0.0065(7) -0.0015(6)
C24 0.0241(8) 0.0185(7) 0.0258(9) -0.0013(6) -0.0019(7) 0.0003(6)
C26 0.0312(8) 0.0145(7) 0.0161(8) -0.0020(6) 0.0080(7) -0.0021(6)
C13 0.0155(7) 0.0361(9) 0.0240(9) -0.0083(7) 0.0074(7) -0.0005(6)
C8 0.0282(8) 0.0178(7) 0.0322(10) -0.0052(7) 0.0188(7) -0.0026(6)
C29 0.0321(9) 0.0160(7) 0.0210(8) -0.0001(6) 0.0105(7) 0.0068(6)
C9 0.0381(10) 0.0228(8) 0.0438(12) -0.0173(8) 0.0253(9) -0.0125(7)
C34 0.0240(8) 0.0287(8) 0.0195(8) -0.0067(6) 0.0131(7) -0.0068(6)
C25 0.0382(10) 0.0154(7) 0.0167(8) -0.0024(6) 0.0028(7) -0.0006(6)
C30 0.0220(7) 0.0163(7) 0.0187(8) 0.0025(6) 0.0097(6) 0.0046(6)
C14 0.0219(8) 0.0295(9) 0.0267(9) -0.0035(7) 0.0074(7) 0.0062(7)
C35 0.0257(9) 0.0370(10) 0.0309(10) -0.0090(8) 0.0106(8) -0.0185(7)
C10 0.0307(9) 0.0346(10) 0.0321(10) -0.0203(8) 0.0181(8) -0.0164(8)
C33 0.0403(11) 0.0277(9) 0.0285(11) 0.0003(8) -0.0103(9) -0.0028(8)

loop_
_atom_type_symbol
_atom_type_description
_atom_type_scat_dispersion_real
_atom_type_scat_dispersion_imag
_atom_type_scat_source
C C 0.0033 0.0016 'International Tables Vol C Tables 4.2.6.8 and 6.1.1.4'
H H 0.0000 0.0000 'International Tables Vol C Tables 4.2.6.8 and 6.1.1.4'
Fe Fe 0.3463 0.8444 'International Tables Vol C Tables 4.2.6.8 and 6.1.1.4'
N N 0.0061 0.0033 'International Tables Vol C Tables 4.2.6.8 and 6.1.1.4'
O O 0.0106 0.0060 'International Tables Vol C Tables 4.2.6.8 and 6.1.1.4'
P P 0.1023 0.0942 'International Tables Vol C Tables 4.2.6.8 and 6.1.1.4'

loop_
_geom_angle_atom_site_label_1
_geom_angle_atom_site_label_2
_geom_angle_atom_site_label_3
_geom_angle
N2 Fe1 P1 113.76(4)
N2 Fe1 N1 80.99(5)
N2 Fe1 C19 88.44(5)
N2 Fe1 C4 159.15(6)
N2 Fe1 C20 88.94(6)
N2 Fe1 C5 119.43(6)
N1 Fe1 P1 91.50(4)
N1 Fe1 C19 160.73(6)
N1 Fe1 C4 90.75(6)
N1 Fe1 C20 155.06(6)
N1 Fe1 C5 83.61(6)
C19 Fe1 P1 78.02(4)
C4 Fe1 P1 85.38(4)
C4 Fe1 C19 104.29(6)
C4 Fe1 C20 90.77(6)
C4 Fe1 C5 40.12(6)
C20 Fe1 P1 113.44(4)
C20 Fe1 C19 39.06(6)
C20 Fe1 C5 81.60(6)
C5 Fe1 P1 124.90(4)
C5 Fe1 C19 115.66(6)
O1 P1 Fe1 113.00(4)
O1 P1 O2 100.84(6)
O2 P1 Fe1 120.01(4)
O3 P1 Fe1 114.97(5)
O3 P1 O1 106.73(7)
O3 P1 O2 99.33(6)
C33 O1 P1 122.17(11)
C34 O2 P1 116.22(9)
C35 O3 P1 128.18(11)
C16 N2 Fe1 126.76(9)
C32 N2 Fe1 116.04(10)
C32 N2 C16 117.20(12)
C1 N1 Fe1 126.20(9)
C31 N1 Fe1 115.58(10)
C31 N1 C1 116.17(12)
C7 C6 C5 122.72(14)
C7 C6 C11 117.56(14)
C11 C6 C5 119.69(15)
Fe1 C19 H19 113.1
C18 C19 Fe1 117.08(10)
C18 C19 H19 113.1
C20 C19 Fe1 68.61(8)
C20 C19 H19 113.1
C20 C19 C18 124.60(13)
N2 C16 H16 109.2
N2 C16 C22 109.79(12)
N2 C16 C17 110.40(12)
C22 C16 H16 109.2
C22 C16 C17 109.07(12)
C17 C16 H16 109.2
C22 C21 C20 122.53(14)
C26 C21 C22 117.76(15)
C26 C21 C20 119.67(14)
N1 C1 H1 109.4
N1 C1 C7 105.81(12)
N1 C1 C2 114.78(11)
C7 C1 H1 109.4
C2 C1 H1 109.4
C2 C1 C7 107.98(12)
N2 C32 H32 123.4
N2 C32 C31 113.19(13)
C31 C32 H32 123.4
C6 C7 C1 116.83(14)
C8 C7 C6 121.14(15)
C8 C7 C1 122.03(15)
C27 C18 C19 119.24(14)
C17 C18 C19 122.50(13)
C17 C18 C27 118.25(14)
C21 C22 C16 118.85(13)
C23 C22 C16 120.96(14)
C23 C22 C21 120.19(15)
Fe1 C4 H4 113.3
C3 C4 Fe1 115.98(10)
C3 C4 H4 113.3
C5 C4 Fe1 70.47(8)
C5 C4 H4 113.3
C5 C4 C3 123.65(14)
Fe1 C20 H20 112.4
C19 C20 Fe1 72.33(9)
C19 C20 C21 125.24(13)
C19 C20 H20 112.4
C21 C20 Fe1 115.96(10)
C21 C20 H20 112.4
C22 C23 H23 119.7
C24 C23 C22 120.58(16)
C24 C23 H23 119.7
C2 C3 C4 122.11(13)
C12 C3 C4 119.66(14)
C12 C3 C2 118.15(14)
Fe1 C5 H5 111.9
C6 C5 Fe1 120.71(11)
C6 C5 H5 111.9
C4 C5 Fe1 69.41(8)
C4 C5 C6 124.61(14)
C4 C5 H5 111.9
N1 C31 C32 114.01(13)
N1 C31 H31 123.0
C32 C31 H31 123.0
C3 C2 C1 119.95(13)
C15 C2 C1 120.02(14)
C15 C2 C3 120.00(14)
C3 C12 H12 119.4
C13 C12 C3 121.19(15)
C13 C12 H12 119.4
C6 C11 H11 119.5
C10 C11 C6 121.01(17)
C10 C11 H11 119.5
C18 C27 H27 119.6
C28 C27 C18 120.89(15)
C28 C27 H27 119.6
C2 C15 H15 119.5
C14 C15 C2 121.08(16)
C14 C15 H15 119.5
C18 C17 C16 119.35(13)
C30 C17 C16 120.20(13)
C30 C17 C18 120.45(13)
C27 C28 H28 119.7
C27 C28 C29 120.58(15)
C29 C28 H28 119.7
C23 C24 H24 120.1
C25 C24 C23 119.80(16)
C25 C24 H24 120.1
C21 C26 H26 119.1
C25 C26 C21 121.81(16)
C25 C26 H26 119.1
C12 C13 H13 119.9
C14 C13 C12 120.16(15)
C14 C13 H13 119.9
C7 C8 H8 120.0
C9 C8 C7 120.04(17)
C9 C8 H8 120.0
C28 C29 H29 120.4
C28 C29 C30 119.30(15)
C30 C29 H29 120.4
C8 C9 H9 120.2
C10 C9 C8 119.62(16)
C10 C9 H9 120.2
O2 C34 H34A 109.5
O2 C34 H34B 109.5
O2 C34 H34C 109.5
H34A C34 H34B 109.5
H34A C34 H34C 109.5
H34B C34 H34C 109.5
C24 C25 H25 120.1
C26 C25 C24 119.82(16)
C26 C25 H25 120.1
C17 C30 H30 119.8
C29 C30 C17 120.47(15)
C29 C30 H30 119.8
C15 C14 C13 119.36(16)
C15 C14 H14 120.3
C13 C14 H14 120.3
O3 C35 H35A 109.5
O3 C35 H35B 109.5
O3 C35 H35C 109.5
H35A C35 H35B 109.5
H35A C35 H35C 109.5
H35B C35 H35C 109.5
C11 C10 H10 119.8
C9 C10 C11 120.44(16)
C9 C10 H10 119.8
O1 C33 H33A 109.5
O1 C33 H33B 109.5
O1 C33 H33C 109.5
H33A C33 H33B 109.5
H33A C33 H33C 109.5
H33B C33 H33C 109.5

loop_
_geom_bond_atom_site_label_1
_geom_bond_atom_site_label_2
_geom_bond_distance
Fe1 P1 2.1939(4)
Fe1 N2 1.8859(12)
Fe1 N1 1.8996(13)
Fe1 C19 2.1469(15)
Fe1 C4 2.0914(14)
Fe1 C20 2.0981(15)
Fe1 C5 2.1055(15)
P1 O1 1.6098(12)
P1 O2 1.6138(11)
P1 O3 1.5901(11)
O1 C33 1.435(2)
O2 C34 1.4457(18)
O3 C35 1.4342(19)
N2 C16 1.4796(18)
N2 C32 1.3367(19)
N1 C1 1.4853(18)
N1 C31 1.3263(19)
C6 C7 1.404(2)
C6 C5 1.480(2)
C6 C11 1.404(2)
C19 H19 1.0000
C19 C18 1.480(2)
C19 C20 1.420(2)
C16 H16 1.0000
C16 C22 1.505(2)
C16 C17 1.510(2)
C21 C22 1.406(2)
C21 C20 1.468(2)
C21 C26 1.405(2)
C1 H1 1.0000
C1 C7 1.510(2)
C1 C2 1.508(2)
C32 H32 0.9500
C32 C31 1.392(2)
C7 C8 1.393(2)
C18 C27 1.403(2)
C18 C17 1.399(2)
C22 C23 1.394(2)
C4 H4 1.0000
C4 C3 1.474(2)
C4 C5 1.440(2)
C20 H20 1.0000
C23 H23 0.9500
C23 C24 1.391(2)
C3 C2 1.406(2)
C3 C12 1.402(2)
C5 H5 1.0000
C31 H31 0.9500
C2 C15 1.397(2)
C12 H12 0.9500
C12 C13 1.390(2)
C11 H11 0.9500
C11 C10 1.392(2)
C27 H27 0.9500
C27 C28 1.384(2)
C15 H15 0.9500
C15 C14 1.384(2)
C17 C30 1.397(2)
C28 H28 0.9500
C28 C29 1.387(2)
C24 H24 0.9500
C24 C25 1.384(3)
C26 H26 0.9500
C26 C25 1.379(2)
C13 H13 0.9500
C13 C14 1.389(3)
C8 H8 0.9500
C8 C9 1.392(3)
C29 H29 0.9500
C29 C30 1.389(2)
C9 H9 0.9500
C9 C10 1.382(3)
C34 H34A 0.9800
C34 H34B 0.9800
C34 H34C 0.9800
C25 H25 0.9500
C30 H30 0.9500
C14 H14 0.9500
C35 H35A 0.9800
C35 H35B 0.9800
C35 H35C 0.9800
C10 H10 0.9500
C33 H33A 0.9800
C33 H33B 0.9800
C33 H33C 0.9800

loop_
_geom_torsion_atom_site_label_1
_geom_torsion_atom_site_label_2
_geom_torsion_atom_site_label_3
_geom_torsion_atom_site_label_4
_geom_torsion
Fe1 P1 O1 C33 174.51(14)
Fe1 P1 O2 C34 56.96(12)
Fe1 P1 O3 C35 155.67(13)
Fe1 N2 C16 C22 59.21(15)
Fe1 N2 C16 C17 -61.07(16)
Fe1 N2 C32 C31 -4.39(17)
Fe1 N1 C1 C7 -77.30(14)
Fe1 N1 C1 C2 41.65(18)
Fe1 N1 C31 C32 1.63(17)
Fe1 C19 C18 C27 136.37(12)
Fe1 C19 C18 C17 -42.86(18)
Fe1 C19 C20 C21 109.71(14)
Fe1 C4 C3 C2 44.10(18)
Fe1 C4 C3 C12 -132.60(13)
Fe1 C4 C5 C6 -113.80(14)
P1 Fe1 N2 C16 96.99(12)
P1 Fe1 N2 C32 -83.51(11)
P1 Fe1 N1 C1 -86.29(11)
P1 Fe1 N1 C31 110.70(10)
O1 P1 O2 C34 -67.80(12)
O1 P1 O3 C35 -78.18(15)
O2 P1 O1 C33 -56.10(16)
O2 P1 O3 C35 26.21(15)
O3 P1 O1 C33 47.19(16)
O3 P1 O2 C34 -176.97(11)
N2 Fe1 N1 C1 159.88(12)
N2 Fe1 N1 C31 -3.12(11)
N2 C16 C22 C21 -49.06(17)
N2 C16 C22 C23 131.14(14)
N2 C16 C17 C18 50.43(18)
N2 C16 C17 C30 -130.54(14)
N2 C32 C31 N1 1.7(2)
N1 Fe1 N2 C16 -175.36(12)
N1 Fe1 N2 C32 4.15(11)
N1 C1 C7 C6 47.57(16)
N1 C1 C7 C8 -132.40(14)
N1 C1 C2 C3 -47.77(19)
N1 C1 C2 C15 134.03(14)
C6 C7 C8 C9 -3.6(2)
C6 C11 C10 C9 -0.7(3)
C19 Fe1 N2 C16 20.81(12)
C19 Fe1 N2 C32 -159.69(11)
C19 Fe1 N1 C1 -142.63(16)
C19 Fe1 N1 C31 54.4(2)
C19 C18 C27 C28 178.03(15)
C19 C18 C17 C16 1.3(2)
C19 C18 C17 C30 -177.78(14)
C16 N2 C32 C31 175.16(13)
C16 C22 C23 C24 -178.96(14)
C16 C17 C30 C29 179.66(14)
C21 C22 C23 C24 1.3(2)
C21 C26 C25 C24 -1.1(2)
C1 N1 C31 C32 -163.13(13)
C1 C7 C8 C9 176.38(15)
C1 C2 C15 C14 179.62(15)
C32 N2 C16 C22 -120.29(14)
C32 N2 C16 C17 119.43(14)
C7 C6 C5 Fe1 -44.27(18)
C7 C6 C5 C4 40.7(2)
C7 C6 C11 C10 -3.0(2)
C7 C1 C2 C3 69.96(17)
C7 C1 C2 C15 -108.24(16)
C7 C8 C9 C10 -0.3(3)
C18 C19 C20 Fe1 -108.89(14)
C18 C19 C20 C21 0.8(2)
C18 C27 C28 C29 0.7(2)
C18 C17 C30 C29 -1.3(2)
C22 C16 C17 C18 -70.28(17)
C22 C16 C17 C30 108.75(15)
C22 C21 C20 Fe1 47.58(17)
C22 C21 C20 C19 -38.4(2)
C22 C21 C26 C25 2.1(2)
C22 C23 C24 C25 -0.2(2)
C4 Fe1 N2 C16 -107.65(18)
C4 Fe1 N2 C32 71.9(2)
C4 Fe1 N1 C1 -0.89(12)
C4 Fe1 N1 C31 -163.90(11)
C4 C3 C2 C1 2.4(2)
C4 C3 C2 C15 -179.37(14)
C4 C3 C12 C13 178.73(15)
C20 Fe1 N2 C16 -18.26(12)
C20 Fe1 N2 C32 161.24(11)
C20 Fe1 N1 C1 92.55(17)
C20 Fe1 N1 C31 -70.45(18)
C20 C19 C18 C27 -141.96(15)
C20 C19 C18 C17 38.8(2)
C20 C21 C22 C16 -4.0(2)
C20 C21 C22 C23 175.80(13)
C20 C21 C26 C25 -175.93(14)
C23 C24 C25 C26 0.1(2)
C3 C4 C5 Fe1 108.80(14)
C3 C4 C5 C6 -5.0(2)
C3 C2 C15 C14 1.4(2)
C3 C12 C13 C14 0.1(2)
C5 Fe1 N2 C16 -98.00(12)
C5 Fe1 N2 C32 81.50(12)
C5 Fe1 N1 C1 38.66(12)
C5 Fe1 N1 C31 -124.34(11)
C5 C6 C7 C1 6.9(2)
C5 C6 C7 C8 -173.09(14)
C5 C6 C11 C10 175.30(14)
C5 C4 C3 C2 -38.9(2)
C5 C4 C3 C12 144.43(15)
C31 N1 C1 C7 85.62(15)
C31 N1 C1 C2 -155.43(14)
C2 C1 C7 C6 -75.80(16)
C2 C1 C7 C8 104.24(16)
C2 C3 C12 C13 1.9(2)
C2 C15 C14 C13 0.6(3)
C12 C3 C2 C1 179.18(13)
C12 C3 C2 C15 -2.6(2)
C12 C13 C14 C15 -1.3(3)
C11 C6 C7 C1 -174.82(13)
C11 C6 C7 C8 5.2(2)
C11 C6 C5 Fe1 137.52(13)
C11 C6 C5 C4 -137.48(16)
C27 C18 C17 C16 -177.99(14)
C27 C18 C17 C30 3.0(2)
C27 C28 C29 C30 1.0(2)
C17 C16 C22 C21 72.02(16)
C17 C16 C22 C23 -107.78(15)
C17 C18 C27 C28 -2.7(2)
C28 C29 C30 C17 -0.7(2)
C26 C21 C22 C16 178.06(13)
C26 C21 C22 C23 -2.1(2)
C26 C21 C20 Fe1 -134.52(12)
C26 C21 C20 C19 139.47(15)
C8 C9 C10 C11 2.4(3)
